data_4304879
loop_
_publ_author_name
'Gregory C. Welch'
'Thorsten Holtrichter-Roessmann'
'Douglas W. Stephan'

_publ_section_title
;
Thermal Rearrangement of Phosphine-B(C6F5)3 Adducts
;
_journal_name_full 'Inorganic Chemistry'
_journal_page_first 1904
_journal_page_last 1906
_journal_paper_doi 10.1021/ic702485r
_journal_volume 47
_journal_year 2008
_chemical_formula_sum 'C28 H19 B F15 P'
_chemical_formula_weight 682.21
_space_group_IT_number 14
_symmetry_cell_setting monoclinic
_symmetry_space_group_name_Hall '-P 2yn'
_symmetry_space_group_name_H-M 'P 1 21/n 1'
_atom_sites_solution_hydrogens geom
_atom_sites_solution_primary direct
_atom_sites_solution_secondary difmap
_audit_creation_method SHELXL-97
_cell_angle_alpha 90.00
_cell_angle_beta 96.3620(10)
_cell_angle_gamma 90.00
_cell_formula_units_Z 4
_cell_length_a 9.8263(11)
_cell_length_b 12.5957(14)
_cell_length_c 22.117(2)
_cell_measurement_temperature 296(2)
_cell_measurement_theta_max 25.0
_cell_measurement_theta_min 2.0
_cell_volume 2720.5(5)
_computing_structure_solution 'SHELXS-97 (Sheldrick, 1990)'
_diffrn_ambient_temperature 296(2)
_diffrn_measured_fraction_theta_full 0.999
_diffrn_measured_fraction_theta_max 0.999
_diffrn_radiation_monochromator graphite
_diffrn_radiation_source 'fine-focus sealed tube'
_diffrn_radiation_type MoK\a
_diffrn_radiation_wavelength 0.71073
_diffrn_reflns_av_R_equivalents 0.0249
_diffrn_reflns_av_sigmaI/netI 0.0185
_diffrn_reflns_limit_h_max 11
_diffrn_reflns_limit_h_min -11
_diffrn_reflns_limit_k_max 14
_diffrn_reflns_limit_k_min -14
_diffrn_reflns_limit_l_max 26
_diffrn_reflns_limit_l_min -26
_diffrn_reflns_number 25274
_diffrn_reflns_theta_full 25.00
_diffrn_reflns_theta_max 25.00
_diffrn_reflns_theta_min 2.37
_exptl_absorpt_coefficient_mu 0.224
_exptl_absorpt_correction_T_max 0.9158
_exptl_absorpt_correction_T_min 0.8774
_exptl_absorpt_correction_type empirical
_exptl_crystal_density_diffrn 1.666
_exptl_crystal_density_method 'not measured'
_exptl_crystal_F_000 1368
_exptl_crystal_size_max 0.60
_exptl_crystal_size_mid 0.50
_exptl_crystal_size_min 0.40
_refine_diff_density_max 0.312
_refine_diff_density_min -0.182
_refine_diff_density_rms 0.042
_refine_ls_extinction_method none
_refine_ls_goodness_of_fit_ref 1.038
_refine_ls_hydrogen_treatment mixed
_refine_ls_matrix_type full
_refine_ls_number_parameters 410
_refine_ls_number_reflns 4774
_refine_ls_number_restraints 0
_refine_ls_restrained_S_all 1.038
_refine_ls_R_factor_all 0.0563
_refine_ls_R_factor_gt 0.0431
_refine_ls_shift/su_max 0.001
_refine_ls_shift/su_mean 0.000
_refine_ls_structure_factor_coef Fsqd
_refine_ls_weighting_details 'calc w=1/[\s^2^(Fo^2^)+(0.0479P)^2^+1.4582P] where P=(Fo^2^+2Fc^2^)/3'
_refine_ls_weighting_scheme calc
_refine_ls_wR_factor_gt 0.1019
_refine_ls_wR_factor_ref 0.1122
_reflns_number_gt 3796
_reflns_number_total 4774
_reflns_threshold_expression &gt;2sigma(I)
_cod_data_source_file ic702485r-file001_1.cif
_cod_data_source_block (C5H9)2PHC6F4BF(C6F5)2
_cod_database_code 4304879

loop_
_symmetry_equiv_pos_as_xyz
'x, y, z'
'-x+1/2, y+1/2, -z+1/2'
'-x, -y, -z'
'x-1/2, -y-1/2, z-1/2'

loop_
_atom_site_label
_atom_site_type_symbol
_atom_site_fract_x
_atom_site_fract_y
_atom_site_fract_z
_atom_site_U_iso_or_equiv
_atom_site_adp_type
_atom_site_occupancy
_atom_site_symmetry_multiplicity
_atom_site_calc_flag
_atom_site_refinement_flags
_atom_site_disorder_assembly
_atom_site_disorder_group
P1 P 0.98567(6) 0.90910(5) 0.11239(3) 0.04497(16) Uani 1 1 d . . .
B1 B 1.0669(3) 0.7764(2) 0.15358(11) 0.0432(6) Uani 1 1 d . . .
F1 F 1.18058(16) 0.80364(13) 0.03608(6) 0.0698(4) Uani 1 1 d . . .
C1 C 1.2257(2) 0.75397(17) 0.13966(10) 0.0450(5) Uani 1 1 d . . .
F2 F 1.42776(19) 0.75046(17) 0.01041(8) 0.0952(6) Uani 1 1 d . . .
C2 C 1.2679(2) 0.76403(19) 0.08217(11) 0.0523(6) Uani 1 1 d . . .
F3 F 1.61358(17) 0.66354(17) 0.09742(10) 0.1036(7) Uani 1 1 d . . .
C3 C 1.3948(3) 0.7355(2) 0.06707(13) 0.0639(7) Uani 1 1 d . . .
F4 F 1.54190(16) 0.63374(16) 0.21152(9) 0.0935(6) Uani 1 1 d . . .
C4 C 1.4886(3) 0.6921(2) 0.11108(16) 0.0699(8) Uani 1 1 d . . .
F5 F 1.29826(15) 0.68837(13) 0.23881(7) 0.0685(4) Uani 1 1 d . . .
C5 C 1.4528(3) 0.6787(2) 0.16831(14) 0.0634(7) Uani 1 1 d . . .
F6 F 0.83079(14) 0.72062(13) 0.22295(7) 0.0655(4) Uani 1 1 d . . .
C6 C 1.3247(2) 0.70850(19) 0.18153(12) 0.0527(6) Uani 1 1 d . . .
F7 F 0.80064(19) 0.77351(17) 0.33576(8) 0.0915(6) Uani 1 1 d . . .
C7 C 1.0464(2) 0.80690(18) 0.22455(10) 0.0453(5) Uani 1 1 d . . .
F8 F 0.9904(2) 0.89737(17) 0.40194(7) 0.1006(6) Uani 1 1 d . . .
C8 C 0.9325(2) 0.77812(19) 0.25310(11) 0.0513(6) Uani 1 1 d . . .
F9 F 1.21816(19) 0.95988(13) 0.35164(7) 0.0783(5) Uani 1 1 d . . .
C9 C 0.9134(3) 0.8061(2) 0.31165(12) 0.0622(7) Uani 1 1 d . . .
F10 F 1.25367(15) 0.90440(12) 0.23946(6) 0.0621(4) Uani 1 1 d . . .
C10 C 1.0083(3) 0.8679(2) 0.34527(11) 0.0655(7) Uani 1 1 d . . .
F11 F 0.89417(18) 0.74008(13) 0.03212(7) 0.0771(5) Uani 1 1 d . . .
C11 C 1.1224(3) 0.8999(2) 0.31980(11) 0.0580(7) Uani 1 1 d . . .
F12 F 0.8020(2) 0.55356(16) -0.00961(8) 0.0964(6) Uani 1 1 d . . .
C12 C 1.1387(3) 0.86953(19) 0.26102(10) 0.0504(6) Uani 1 1 d . . .
F13 F 0.8312(2) 0.37700(14) 0.06164(9) 0.0969(6) Uani 1 1 d . . .
C13 C 0.9838(2) 0.66945(18) 0.12749(10) 0.0464(5) Uani 1 1 d . . .
F14 F 0.9548(2) 0.39458(13) 0.17810(9) 0.0881(5) Uani 1 1 d . . .
C14 C 0.9159(3) 0.6556(2) 0.07009(11) 0.0558(6) Uani 1 1 d . . .
F15 F 1.05819(16) 0.57791(11) 0.21876(7) 0.0653(4) Uani 1 1 d . . .
C15 C 0.8648(3) 0.5597(2) 0.04738(13) 0.0644(7) Uani 1 1 d . . .
C16 C 0.8789(3) 0.4712(2) 0.08321(14) 0.0670(8) Uani 1 1 d . . .
C17 C 0.9422(3) 0.4799(2) 0.14125(13) 0.0607(7) Uani 1 1 d . . .
C18 C 0.9936(2) 0.57643(19) 0.16163(11) 0.0522(6) Uani 1 1 d . . .
C19 C 1.0743(2) 1.03197(18) 0.13517(11) 0.0507(6) Uani 1 1 d . . .
H19A H 1.0781 1.0396 0.1794 0.061 Uiso 1 1 calc R . .
C20 C 1.2218(3) 1.0333(2) 0.11711(13) 0.0618(7) Uani 1 1 d . . .
H20A H 1.2836 0.9954 0.1469 0.074 Uiso 1 1 calc R . .
H20B H 1.2250 1.0007 0.0776 0.074 Uiso 1 1 calc R . .
C21 C 1.2601(3) 1.1492(2) 0.11536(16) 0.0775(9) Uani 1 1 d . . .
H21A H 1.3049 1.1641 0.0793 0.093 Uiso 1 1 calc R . .
H21B H 1.3225 1.1674 0.1509 0.093 Uiso 1 1 calc R . .
C22 C 1.1288(3) 1.2133(2) 0.11432(13) 0.0665(7) Uani 1 1 d . . .
H22A H 1.1261 1.2508 0.1525 0.080 Uiso 1 1 calc R . .
H22B H 1.1223 1.2646 0.0814 0.080 Uiso 1 1 calc R . .
C23 C 1.0126(3) 1.1335(2) 0.10479(13) 0.0646(7) Uani 1 1 d . . .
H23A H 0.9850 1.1221 0.0618 0.078 Uiso 1 1 calc R . .
H23B H 0.9340 1.1572 0.1240 0.078 Uiso 1 1 calc R . .
C24 C 0.8027(2) 0.9173(2) 0.12119(11) 0.0516(6) Uani 1 1 d . . .
H24A H 0.7709 0.8443 0.1260 0.062 Uiso 1 1 calc R . .
C25 C 0.7146(3) 0.9642(3) 0.06518(12) 0.0682(8) Uani 1 1 d . . .
H25A H 0.7634 1.0206 0.0469 0.082 Uiso 1 1 calc R . .
H25B H 0.6908 0.9097 0.0348 0.082 Uiso 1 1 calc R . .
C26 C 0.5873(3) 1.0070(3) 0.08972(15) 0.0882(10) Uani 1 1 d . . .
H26A H 0.5731 1.0807 0.0779 0.106 Uiso 1 1 calc R . .
H26B H 0.5076 0.9665 0.0734 0.106 Uiso 1 1 calc R . .
C27 C 0.6075(3) 0.9976(3) 0.15725(15) 0.0842(9) Uani 1 1 d . . .
H27A H 0.5560 0.9379 0.1705 0.101 Uiso 1 1 calc R . .
H27B H 0.5769 1.0617 0.1759 0.101 Uiso 1 1 calc R . .
C28 C 0.7588(3) 0.9812(2) 0.17483(12) 0.0617(7) Uani 1 1 d . . .
H28A H 0.7755 0.9417 0.2126 0.074 Uiso 1 1 calc R . .
H28B H 0.8068 1.0485 0.1793 0.074 Uiso 1 1 calc R . .
H1 H 0.989(2) 0.9129(17) 0.0552(10) 0.049(6) Uiso 1 1 d . . .

loop_
_atom_site_aniso_label
_atom_site_aniso_U_11
_atom_site_aniso_U_22
_atom_site_aniso_U_33
_atom_site_aniso_U_23
_atom_site_aniso_U_13
_atom_site_aniso_U_12
P1 0.0457(3) 0.0463(3) 0.0428(3) 0.0003(3) 0.0042(2) 0.0042(3)
B1 0.0428(14) 0.0430(14) 0.0435(13) 0.0009(11) 0.0037(11) 0.0006(11)
F1 0.0745(10) 0.0879(11) 0.0480(8) -0.0012(8) 0.0110(7) 0.0182(9)
C1 0.0431(12) 0.0393(12) 0.0521(13) -0.0045(10) 0.0042(10) -0.0005(10)
F2 0.0898(13) 0.1185(15) 0.0854(12) -0.0080(11) 0.0453(10) 0.0070(11)
C2 0.0509(14) 0.0496(13) 0.0564(14) -0.0048(11) 0.0061(11) 0.0036(11)
F3 0.0531(10) 0.1159(16) 0.1467(18) -0.0098(14) 0.0328(11) 0.0149(10)
C3 0.0590(16) 0.0631(17) 0.0734(18) -0.0099(14) 0.0236(14) -0.0031(13)
F4 0.0511(9) 0.1029(14) 0.1227(15) 0.0210(12) -0.0074(9) 0.0164(9)
C4 0.0447(14) 0.0641(17) 0.103(2) -0.0104(16) 0.0190(15) 0.0017(13)
F5 0.0598(9) 0.0811(11) 0.0629(9) 0.0178(8) 0.0001(7) 0.0097(8)
C5 0.0413(14) 0.0581(16) 0.089(2) 0.0047(14) -0.0003(13) 0.0030(12)
F6 0.0500(8) 0.0799(10) 0.0678(9) -0.0035(8) 0.0122(7) -0.0041(7)
C6 0.0466(13) 0.0496(14) 0.0613(15) 0.0025(12) 0.0028(11) -0.0032(11)
F7 0.0813(12) 0.1223(15) 0.0779(11) 0.0022(11) 0.0399(9) 0.0049(11)
C7 0.0483(13) 0.0419(12) 0.0452(12) 0.0019(10) 0.0028(10) 0.0061(10)
F8 0.1319(17) 0.1203(16) 0.0529(10) -0.0184(10) 0.0248(10) 0.0116(13)
C8 0.0490(13) 0.0520(14) 0.0528(14) 0.0018(11) 0.0048(11) 0.0059(11)
F9 0.1061(13) 0.0683(10) 0.0563(9) -0.0137(8) -0.0088(8) -0.0065(9)
C9 0.0667(17) 0.0683(17) 0.0546(15) 0.0071(13) 0.0193(13) 0.0135(14)
F10 0.0685(9) 0.0604(9) 0.0562(8) -0.0028(7) 0.0024(7) -0.0169(7)
C10 0.088(2) 0.0678(17) 0.0423(13) -0.0019(13) 0.0129(14) 0.0187(16)
F11 0.1028(13) 0.0712(10) 0.0526(9) -0.0001(8) -0.0120(8) -0.0121(9)
C11 0.0801(18) 0.0464(14) 0.0450(13) -0.0015(11) -0.0035(13) 0.0077(13)
F12 0.1138(15) 0.1024(14) 0.0685(11) -0.0263(10) -0.0099(10) -0.0263(12)
C12 0.0611(15) 0.0422(12) 0.0476(13) 0.0042(10) 0.0040(11) 0.0032(11)
F13 0.1068(14) 0.0673(11) 0.1165(15) -0.0340(10) 0.0117(11) -0.0285(10)
C13 0.0420(12) 0.0468(13) 0.0513(13) -0.0056(10) 0.0094(10) 0.0006(10)
F14 0.0996(13) 0.0470(9) 0.1162(14) 0.0070(9) 0.0047(11) -0.0098(8)
C14 0.0570(15) 0.0569(15) 0.0537(14) -0.0060(12) 0.0070(12) -0.0022(12)
F15 0.0730(10) 0.0514(8) 0.0681(9) 0.0075(7) -0.0076(8) 0.0010(7)
C15 0.0593(16) 0.0712(18) 0.0622(16) -0.0212(14) 0.0046(13) -0.0103(14)
C16 0.0592(16) 0.0574(17) 0.086(2) -0.0225(15) 0.0138(15) -0.0123(13)
C17 0.0558(15) 0.0456(14) 0.0819(19) -0.0032(13) 0.0128(14) -0.0006(12)
C18 0.0463(13) 0.0491(14) 0.0609(15) -0.0028(11) 0.0039(11) 0.0018(11)
C19 0.0555(14) 0.0463(13) 0.0493(13) 0.0011(11) 0.0014(11) 0.0022(11)
C20 0.0596(16) 0.0530(15) 0.0740(17) 0.0038(13) 0.0130(13) -0.0037(12)
C21 0.084(2) 0.0557(17) 0.096(2) -0.0063(16) 0.0258(17) -0.0104(15)
C22 0.091(2) 0.0461(14) 0.0610(16) 0.0057(12) 0.0034(14) -0.0012(14)
C23 0.0705(18) 0.0527(15) 0.0687(17) 0.0066(13) -0.0008(14) 0.0070(13)
C24 0.0455(13) 0.0549(14) 0.0540(14) -0.0015(11) 0.0037(10) 0.0029(11)
C25 0.0537(15) 0.090(2) 0.0585(16) 0.0003(15) -0.0061(12) 0.0111(14)
C26 0.0629(19) 0.114(3) 0.086(2) 0.003(2) -0.0010(16) 0.0270(18)
C27 0.0675(19) 0.094(2) 0.092(2) -0.0093(19) 0.0121(16) 0.0231(17)
C28 0.0594(16) 0.0710(17) 0.0551(15) -0.0018(13) 0.0075(12) 0.0138(13)

loop_
_atom_type_symbol
_atom_type_description
_atom_type_scat_dispersion_real
_atom_type_scat_dispersion_imag
_atom_type_scat_source
C C 0.0033 0.0016 'International Tables Vol C Tables 4.2.6.8 and 6.1.1.4'
H H 0.0000 0.0000 'International Tables Vol C Tables 4.2.6.8 and 6.1.1.4'
B B 0.0013 0.0007 'International Tables Vol C Tables 4.2.6.8 and 6.1.1.4'
F F 0.0171 0.0103 'International Tables Vol C Tables 4.2.6.8 and 6.1.1.4'
P P 0.1023 0.0942 'International Tables Vol C Tables 4.2.6.8 and 6.1.1.4'

loop_
_geom_angle_atom_site_label_1
_geom_angle_atom_site_label_2
_geom_angle_atom_site_label_3
_geom_angle
_geom_angle_site_symmetry_1
_geom_angle_site_symmetry_3
_geom_angle_publ_flag
C19 P1 C24 111.60(12) . . ?
C19 P1 B1 115.13(11) . . ?
C24 P1 B1 109.94(11) . . ?
C19 P1 H1 100.4(10) . . ?
C24 P1 H1 103.7(10) . . ?
B1 P1 H1 115.3(10) . . ?
C13 B1 C1 103.71(18) . . ?
C13 B1 C7 114.56(19) . . ?
C1 B1 C7 115.83(18) . . ?
C13 B1 P1 111.25(15) . . ?
C1 B1 P1 113.08(16) . . ?
C7 B1 P1 98.77(14) . . ?
C2 C1 C6 113.0(2) . . ?
C2 C1 B1 122.7(2) . . ?
C6 C1 B1 123.6(2) . . ?
F1 C2 C3 115.5(2) . . ?
F1 C2 C1 119.7(2) . . ?
C3 C2 C1 124.8(2) . . ?
F2 C3 C2 120.7(3) . . ?
F2 C3 C4 120.2(2) . . ?
C2 C3 C4 119.1(3) . . ?
F3 C4 C5 120.8(3) . . ?
F3 C4 C3 120.2(3) . . ?
C5 C4 C3 119.0(2) . . ?
F4 C5 C4 119.8(2) . . ?
F4 C5 C6 120.1(3) . . ?
C4 C5 C6 120.1(3) . . ?
F5 C6 C5 115.2(2) . . ?
F5 C6 C1 120.7(2) . . ?
C5 C6 C1 124.1(2) . . ?
C12 C7 C8 113.0(2) . . ?
C12 C7 B1 122.9(2) . . ?
C8 C7 B1 124.1(2) . . ?
F6 C8 C9 115.6(2) . . ?
F6 C8 C7 120.3(2) . . ?
C9 C8 C7 124.1(2) . . ?
F7 C9 C10 120.0(2) . . ?
F7 C9 C8 119.9(3) . . ?
C10 C9 C8 120.1(3) . . ?
F8 C10 C9 121.0(3) . . ?
F8 C10 C11 120.2(3) . . ?
C9 C10 C11 118.9(2) . . ?
F9 C11 C10 120.5(2) . . ?
F9 C11 C12 120.1(3) . . ?
C10 C11 C12 119.4(2) . . ?
F10 C12 C11 115.6(2) . . ?
F10 C12 C7 119.9(2) . . ?
C11 C12 C7 124.5(2) . . ?
C14 C13 C18 113.0(2) . . ?
C14 C13 B1 126.6(2) . . ?
C18 C13 B1 119.8(2) . . ?
F11 C14 C13 119.9(2) . . ?
F11 C14 C15 115.8(2) . . ?
C13 C14 C15 124.4(3) . . ?
F12 C15 C16 120.3(2) . . ?
F12 C15 C14 120.1(3) . . ?
C16 C15 C14 119.6(3) . . ?
F13 C16 C15 120.4(3) . . ?
F13 C16 C17 120.6(3) . . ?
C15 C16 C17 119.1(2) . . ?
F14 C17 C16 120.4(2) . . ?
F14 C17 C18 120.1(3) . . ?
C16 C17 C18 119.4(3) . . ?
F15 C18 C17 115.9(2) . . ?
F15 C18 C13 119.6(2) . . ?
C17 C18 C13 124.5(2) . . ?
C23 C19 C20 102.3(2) . . ?
C23 C19 P1 115.64(17) . . ?
C20 C19 P1 111.82(17) . . ?
C23 C19 H19A 108.9 . . ?
C20 C19 H19A 108.9 . . ?
P1 C19 H19A 108.9 . . ?
C21 C20 C19 105.1(2) . . ?
C21 C20 H20A 110.7 . . ?
C19 C20 H20A 110.7 . . ?
C21 C20 H20B 110.7 . . ?
C19 C20 H20B 110.7 . . ?
H20A C20 H20B 108.8 . . ?
C20 C21 C22 107.5(2) . . ?
C20 C21 H21A 110.2 . . ?
C22 C21 H21A 110.2 . . ?
C20 C21 H21B 110.2 . . ?
C22 C21 H21B 110.2 . . ?
H21A C21 H21B 108.5 . . ?
C23 C22 C21 105.9(2) . . ?
C23 C22 H22A 110.5 . . ?
C21 C22 H22A 110.5 . . ?
C23 C22 H22B 110.5 . . ?
C21 C22 H22B 110.5 . . ?
H22A C22 H22B 108.7 . . ?
C22 C23 C19 103.6(2) . . ?
C22 C23 H23A 111.0 . . ?
C19 C23 H23A 111.0 . . ?
C22 C23 H23B 111.0 . . ?
C19 C23 H23B 111.0 . . ?
H23A C23 H23B 109.0 . . ?
C28 C24 C25 103.8(2) . . ?
C28 C24 P1 118.35(17) . . ?
C25 C24 P1 113.88(18) . . ?
C28 C24 H24A 106.7 . . ?
C25 C24 H24A 106.7 . . ?
P1 C24 H24A 106.7 . . ?
C26 C25 C24 105.1(2) . . ?
C26 C25 H25A 110.7 . . ?
C24 C25 H25A 110.7 . . ?
C26 C25 H25B 110.7 . . ?
C24 C25 H25B 110.7 . . ?
H25A C25 H25B 108.8 . . ?
C27 C26 C25 107.9(2) . . ?
C27 C26 H26A 110.1 . . ?
C25 C26 H26A 110.1 . . ?
C27 C26 H26B 110.1 . . ?
C25 C26 H26B 110.1 . . ?
H26A C26 H26B 108.4 . . ?
C26 C27 C28 106.7(2) . . ?
C26 C27 H27A 110.4 . . ?
C28 C27 H27A 110.4 . . ?
C26 C27 H27B 110.4 . . ?
C28 C27 H27B 110.4 . . ?
H27A C27 H27B 108.6 . . ?
C27 C28 C24 103.1(2) . . ?
C27 C28 H28A 111.1 . . ?
C24 C28 H28A 111.1 . . ?
C27 C28 H28B 111.1 . . ?
C24 C28 H28B 111.1 . . ?
H28A C28 H28B 109.1 . . ?

loop_
_geom_bond_atom_site_label_1
_geom_bond_atom_site_label_2
_geom_bond_distance
_geom_bond_site_symmetry_2
_geom_bond_publ_flag
P1 C19 1.819(2) . ?
P1 C24 1.833(2) . ?
P1 B1 2.024(3) . ?
P1 H1 1.27(2) . ?
B1 C13 1.646(3) . ?
B1 C1 1.648(3) . ?
B1 C7 1.650(3) . ?
F1 C2 1.353(3) . ?
C1 C2 1.386(3) . ?
C1 C6 1.390(3) . ?
F2 C3 1.342(3) . ?
C2 C3 1.374(3) . ?
F3 C4 1.346(3) . ?
C3 C4 1.378(4) . ?
F4 C5 1.347(3) . ?
C4 C5 1.362(4) . ?
F5 C6 1.345(3) . ?
C5 C6 1.375(4) . ?
F6 C8 1.349(3) . ?
F7 C9 1.346(3) . ?
C7 C12 1.391(3) . ?
C7 C8 1.392(3) . ?
F8 C10 1.337(3) . ?
C8 C9 1.375(4) . ?
F9 C11 1.344(3) . ?
C9 C10 1.369(4) . ?
F10 C12 1.348(3) . ?
C10 C11 1.370(4) . ?
F11 C14 1.357(3) . ?
C11 C12 1.381(3) . ?
F12 C15 1.343(3) . ?
F13 C16 1.343(3) . ?
C13 C14 1.378(3) . ?
C13 C18 1.391(3) . ?
F14 C17 1.346(3) . ?
C14 C15 1.382(4) . ?
F15 C18 1.350(3) . ?
C15 C16 1.366(4) . ?
C16 C17 1.367(4) . ?
C17 C18 1.374(4) . ?
C19 C23 1.538(3) . ?
C19 C20 1.545(3) . ?
C19 H19A 0.9800 . ?
C20 C21 1.509(4) . ?
C20 H20A 0.9700 . ?
C20 H20B 0.9700 . ?
C21 C22 1.520(4) . ?
C21 H21A 0.9700 . ?
C21 H21B 0.9700 . ?
C22 C23 1.518(4) . ?
C22 H22A 0.9700 . ?
C22 H22B 0.9700 . ?
C23 H23A 0.9700 . ?
C23 H23B 0.9700 . ?
C24 C28 1.535(3) . ?
C24 C25 1.548(3) . ?
C24 H24A 0.9800 . ?
C25 C26 1.516(4) . ?
C25 H25A 0.9700 . ?
C25 H25B 0.9700 . ?
C26 C27 1.490(4) . ?
C26 H26A 0.9700 . ?
C26 H26B 0.9700 . ?
C27 C28 1.508(4) . ?
C27 H27A 0.9700 . ?
C27 H27B 0.9700 . ?
C28 H28A 0.9700 . ?
C28 H28B 0.9700 . ?

loop_
_geom_torsion_atom_site_label_1
_geom_torsion_atom_site_label_2
_geom_torsion_atom_site_label_3
_geom_torsion_atom_site_label_4
_geom_torsion
_geom_torsion_site_symmetry_1
_geom_torsion_site_symmetry_2
_geom_torsion_site_symmetry_3
_geom_torsion_site_symmetry_4
_geom_torsion_publ_flag
C19 P1 B1 C13 -177.30(15) . . . . ?
C24 P1 B1 C13 55.62(18) . . . . ?
C19 P1 B1 C1 -61.06(19) . . . . ?
C24 P1 B1 C1 171.86(15) . . . . ?
C19 P1 B1 C7 61.95(17) . . . . ?
C24 P1 B1 C7 -65.12(16) . . . . ?
C13 B1 C1 C2 76.7(3) . . . . ?
C7 B1 C1 C2 -156.9(2) . . . . ?
P1 B1 C1 C2 -43.9(3) . . . . ?
C13 B1 C1 C6 -93.4(2) . . . . ?
C7 B1 C1 C6 33.0(3) . . . . ?
P1 B1 C1 C6 145.95(19) . . . . ?
C6 C1 C2 F1 177.7(2) . . . . ?
B1 C1 C2 F1 6.7(3) . . . . ?
C6 C1 C2 C3 -1.7(4) . . . . ?
B1 C1 C2 C3 -172.8(2) . . . . ?
F1 C2 C3 F2 2.1(4) . . . . ?
C1 C2 C3 F2 -178.4(2) . . . . ?
F1 C2 C3 C4 -178.4(2) . . . . ?
C1 C2 C3 C4 1.0(4) . . . . ?
F2 C3 C4 F3 -0.6(4) . . . . ?
C2 C3 C4 F3 180.0(2) . . . . ?
F2 C3 C4 C5 179.4(3) . . . . ?
C2 C3 C4 C5 0.0(4) . . . . ?
F3 C4 C5 F4 -1.8(4) . . . . ?
C3 C4 C5 F4 178.2(3) . . . . ?
F3 C4 C5 C6 179.9(2) . . . . ?
C3 C4 C5 C6 -0.1(4) . . . . ?
F4 C5 C6 F5 -0.6(4) . . . . ?
C4 C5 C6 F5 177.7(2) . . . . ?
F4 C5 C6 C1 -179.1(2) . . . . ?
C4 C5 C6 C1 -0.7(4) . . . . ?
C2 C1 C6 F5 -176.9(2) . . . . ?
B1 C1 C6 F5 -5.9(3) . . . . ?
C2 C1 C6 C5 1.6(4) . . . . ?
B1 C1 C6 C5 172.5(2) . . . . ?
C13 B1 C7 C12 158.0(2) . . . . ?
C1 B1 C7 C12 37.3(3) . . . . ?
P1 B1 C7 C12 -83.7(2) . . . . ?
C13 B1 C7 C8 -25.7(3) . . . . ?
C1 B1 C7 C8 -146.4(2) . . . . ?
P1 B1 C7 C8 92.6(2) . . . . ?
C12 C7 C8 F6 177.5(2) . . . . ?
B1 C7 C8 F6 0.9(3) . . . . ?
C12 C7 C8 C9 -1.4(3) . . . . ?
B1 C7 C8 C9 -178.0(2) . . . . ?
F6 C8 C9 F7 1.9(4) . . . . ?
C7 C8 C9 F7 -179.2(2) . . . . ?
F6 C8 C9 C10 -177.5(2) . . . . ?
C7 C8 C9 C10 1.4(4) . . . . ?
F7 C9 C10 F8 -0.4(4) . . . . ?
C8 C9 C10 F8 178.9(2) . . . . ?
F7 C9 C10 C11 179.8(2) . . . . ?
C8 C9 C10 C11 -0.8(4) . . . . ?
F8 C10 C11 F9 0.8(4) . . . . ?
C9 C10 C11 F9 -179.5(2) . . . . ?
F8 C10 C11 C12 -179.4(2) . . . . ?
C9 C10 C11 C12 0.3(4) . . . . ?
F9 C11 C12 F10 -0.3(3) . . . . ?
C10 C11 C12 F10 179.9(2) . . . . ?
F9 C11 C12 C7 179.4(2) . . . . ?
C10 C11 C12 C7 -0.3(4) . . . . ?
C8 C7 C12 F10 -179.5(2) . . . . ?
B1 C7 C12 F10 -2.8(3) . . . . ?
C8 C7 C12 C11 0.8(3) . . . . ?
B1 C7 C12 C11 177.5(2) . . . . ?
C1 B1 C13 C14 -92.7(3) . . . . ?
C7 B1 C13 C14 140.1(2) . . . . ?
P1 B1 C13 C14 29.2(3) . . . . ?
C1 B1 C13 C18 78.3(2) . . . . ?
C7 B1 C13 C18 -48.9(3) . . . . ?
P1 B1 C13 C18 -159.85(18) . . . . ?
C18 C13 C14 F11 177.8(2) . . . . ?
B1 C13 C14 F11 -10.7(4) . . . . ?
C18 C13 C14 C15 -1.4(4) . . . . ?
B1 C13 C14 C15 170.1(2) . . . . ?
F11 C14 C15 F12 2.0(4) . . . . ?
C13 C14 C15 F12 -178.9(2) . . . . ?
F11 C14 C15 C16 -178.2(2) . . . . ?
C13 C14 C15 C16 1.0(4) . . . . ?
F12 C15 C16 F13 0.6(4) . . . . ?
C14 C15 C16 F13 -179.2(2) . . . . ?
F12 C15 C16 C17 -179.4(2) . . . . ?
C14 C15 C16 C17 0.7(4) . . . . ?
F13 C16 C17 F14 -1.5(4) . . . . ?
C15 C16 C17 F14 178.5(2) . . . . ?
F13 C16 C17 C18 178.1(2) . . . . ?
C15 C16 C17 C18 -1.8(4) . . . . ?
F14 C17 C18 F15 1.6(4) . . . . ?
C16 C17 C18 F15 -178.1(2) . . . . ?
F14 C17 C18 C13 -178.9(2) . . . . ?
C16 C17 C18 C13 1.4(4) . . . . ?
C14 C13 C18 F15 179.7(2) . . . . ?
B1 C13 C18 F15 7.5(3) . . . . ?
C14 C13 C18 C17 0.2(4) . . . . ?
B1 C13 C18 C17 -172.0(2) . . . . ?
C24 P1 C19 C23 -53.1(2) . . . . ?
B1 P1 C19 C23 -179.29(18) . . . . ?
C24 P1 C19 C20 -169.65(17) . . . . ?
B1 P1 C19 C20 64.1(2) . . . . ?
C23 C19 C20 C21 33.8(3) . . . . ?
P1 C19 C20 C21 158.2(2) . . . . ?
C19 C20 C21 C22 -15.5(3) . . . . ?
C20 C21 C22 C23 -9.3(3) . . . . ?
C21 C22 C23 C19 30.4(3) . . . . ?
C20 C19 C23 C22 -39.4(3) . . . . ?
P1 C19 C23 C22 -161.16(19) . . . . ?
C19 P1 C24 C28 -35.3(2) . . . . ?
B1 P1 C24 C28 93.7(2) . . . . ?
C19 P1 C24 C25 87.0(2) . . . . ?
B1 P1 C24 C25 -143.95(19) . . . . ?
C28 C24 C25 C26 -26.6(3) . . . . ?
P1 C24 C25 C26 -156.6(2) . . . . ?
C24 C25 C26 C27 6.5(4) . . . . ?
C25 C26 C27 C28 16.7(4) . . . . ?
C26 C27 C28 C24 -33.2(3) . . . . ?
C25 C24 C28 C27 36.5(3) . . . . ?
P1 C24 C28 C27 163.8(2) . . . . ?
